data_4504705
loop_
_publ_author_name
'Munshi, Parthapratim'
'Guru Row, Tayur N.'

_publ_section_title
;
 Topological Analysis of Charge Density Distribution in Concomitant
 Polymorphs of 3-Acetylcoumarin, A Case of Packing Polymorphism
;
_journal_issue 3
_journal_name_full 'Crystal Growth &amp; Design'
_journal_page_first 708
_journal_paper_doi 10.1021/cg050484g
_journal_volume 6
_journal_year 2006
_chemical_formula_moiety 'C11 H8 O3'
_chemical_formula_sum 'C11 H8 O3'
_chemical_formula_weight 188.17
_chemical_name_common 3-acetylcoumarin
_chemical_name_systematic 3-acetyl-2H-1-benzopyran-2-one
_space_group_IT_number 2
_symmetry_cell_setting triclinic
_symmetry_space_group_name_Hall '-P 1'
_symmetry_space_group_name_H-M 'P -1'
_atom_sites_solution_hydrogens geom
_atom_sites_solution_primary direct
_atom_sites_solution_secondary difmap
_cell_angle_alpha 85.751(11)
_cell_angle_beta 86.099(11)
_cell_angle_gamma 81.753(11)
_cell_formula_units_Z 4
_cell_length_a 7.4772(15)
_cell_length_b 9.6304(19)
_cell_length_c 11.9893(2)
_cell_measurement_temperature 90.0(2)
_cell_measurement_wavelength 0.71073
_cell_volume 850.6(2)
_computing_cell_refinement SMART
_computing_data_collection 'SMART (Bruker, 2004)'
_computing_data_reduction 'SAINT (Bruker, 2004)'
_computing_molecular_graphics 'Koritsanszky et al, (2003)'
_computing_publication_material 'Koritsanszky et al, (2003)'
_computing_structure_refinement 'Koritsanszky et al, (2003)'
_computing_structure_solution 'SHELXS-97 (Sheldrick, 1997)'
_diffrn_ambient_temperature 90.0(2)
_diffrn_measured_fraction_theta_full 0.958
_diffrn_measured_fraction_theta_max 0.711
_diffrn_measurement_device 'Bruker SMART APEX CCD area detector'
_diffrn_measurement_method '\w scans'
_diffrn_radiation_monochromator graphite
_diffrn_radiation_probe x-ray
_diffrn_radiation_source 'fine-focus sealed tube'
_diffrn_radiation_type MoK\a
_diffrn_radiation_wavelength 0.71073
_diffrn_reflns_av_R_equivalents 0.0182
_diffrn_reflns_limit_h_max 16
_diffrn_reflns_limit_h_min 0
_diffrn_reflns_limit_k_max 20
_diffrn_reflns_limit_k_min -20
_diffrn_reflns_limit_l_max 25
_diffrn_reflns_limit_l_min -25
_diffrn_reflns_number 44048
_diffrn_reflns_theta_full 25.00
_diffrn_reflns_theta_max 50.05
_diffrn_reflns_theta_min 1.71
_diffrn_standards_decay_% 0
_diffrn_standards_number 0
_exptl_absorpt_coefficient_mu 0.107
_exptl_absorpt_correction_T_max 0.9732
_exptl_absorpt_correction_T_min 0.8743
_exptl_absorpt_correction_type multi-scan
_exptl_absorpt_process_details
;
        R.H. Blessing, Acta Cryst. (1995), A51, 33-38
;
_exptl_crystal_colour 'pale yellow'
_exptl_crystal_density_diffrn 1.469
_exptl_crystal_description block
_exptl_crystal_F_000 392
_exptl_crystal_size_max 0.46
_exptl_crystal_size_mid 0.29
_exptl_crystal_size_min 0.25
_refine_diff_density_max 0.219
_refine_diff_density_min -0.198
_refine_diff_density_rms 0.036
_refine_ls_goodness_of_fit_ref 1.9597
_refine_ls_hydrogen_treatment noref
_refine_ls_matrix_type full
_refine_ls_number_parameters 1008
_refine_ls_number_reflns 12707
_refine_ls_number_restraints 0
_refine_ls_R_factor_all 0.0196
_refine_ls_R_factor_gt 0.0196
_refine_ls_shift/su_max 0.0000
_refine_ls_shift/su_mean 0.0000
_refine_ls_structure_factor_coef Fsqd
_refine_ls_weighting_details
;
     calc w2 = 1/[s^2^(Fo^2^)]
;
_refine_ls_weighting_scheme calc
_refine_ls_wR_factor_ref 0.0192
_reflns_number_gt 12707
_reflns_number_total 12716
_reflns_threshold_expression >3sigma(I)
_cod_data_source_file cg050484gsi20050920_025706.cif
_cod_data_source_block
;
;
_cod_depositor_comments
;
 Marking atom 'DUM0' as a dummy atom.

 Antanas Vaitkus,
 2017-02-20

The following automatic conversions were performed:

'_symmetry_cell_setting' value 'Triclinic' changed to 'triclinic'
according to /home/saulius/struct/CIF-dictionaries/cif_core.dic
dictionary named 'cif_core.dic' version 2.4.1 from
2010-06-29.

'_diffrn_radiation_probe' value 'X-ray' changed to
'x-ray' according to
/home/saulius/struct/CIF-dictionaries/cif_core.dic dictionary named
'cif_core.dic' version 2.4.1 from 2010-06-29.

Automatic conversion script
Id: cif_fix_values 1715 2011-07-08 13:25:40Z adriana 
;
_cod_original_cell_volume 850.6(3)
_cod_database_code 4504705

loop_
_symmetry_equiv_pos_as_xyz
+X,+Y,+Z
-X,-Y,-Z

loop_
_atom_local_axes_label
_atom_local_axes_atom0
_atom_local_axes_ax1
_atom_local_axes_atom1
_atom_local_axes_atom2
_atom_local_axes_ax2
O(1) C(1) Z O(1) O(2) Y
O(2) C(8) Z O(2) C(1) Y
O(3) C(10) Z O(3) C(2) Y
O(1A) C(1A) Z O(1A) O(2A) Y
O(2A) C(8A) Z O(2A) C(1A) Y
O(3A) C(10A) Z O(3A) C(2A) Y
C(1) O(1) Z C(1) O(2) Y
C(2) C(3) Z C(2) C(1) Y
C(3) H(3) Z C(3) C(2) Y
C(4) H(4) Z C(4) C(5) Y
C(5) H(5) Z C(5) C(4) Y
C(6) H(6) Z C(6) C(7) Y
C(7) H(7) Z C(7) C(6) Y
C(8) O(2) Z C(8) C(7) Y
C(9) C(8) Z C(9) C(4) Y
C(10) O(3) Z C(10) C(11) Y
C(11) H(10) Z C(11) H(8) Y
C(1A) O(1A) Z C(1A) O(2A) Y
C(2A) C(3A) Z C(2A) C(1A) Y
C(3A) H(3A) Z C(3A) C(2A) Y
C(4A) H(4A) Z C(4A) C(5A) Y
C(5A) H(5A) Z C(5A) C(4A) Y
C(6A) H(6A) Z C(6A) C(7A) Y
C(7A) H(7A) Z C(7A) C(8A) Y
C(8A) O(2A) Z C(8A) C(7A) Y
C(9A) C(8A) Z C(9A) C(4A) Y
C(10A) O(3A) Z C(10A) C(11A) Y
C(11A) H(8A) Z C(11A) H(10A) Y
H(3) C(3) Z H(3) C(2) Y
H(4) C(4) Z H(4) C(9) Y
H(5) C(5) Z H(5) C(6) Y
H(6) C(6) Z H(6) C(5) Y
H(7) C(7) Z H(7) C(6) Y
H(8) C(11) Z H(8) H(10) Y
H(9) C(11) Z H(9) H(8) Y
H(10) C(11) Z H(10) H(8) Y
H(3A) C(3A) Z H(3A) C(2A) Y
H(4A) C(4A) Z H(4A) C(5A) Y
H(5A) C(5A) Z H(5A) C(6A) Y
H(6A) C(6A) Z H(6A) C(5A) Y
H(7A) C(7A) Z H(7A) C(6A) Y
H(8A) C(11A) Z H(8A) H(10A) Y
H(9A) C(11A) Z H(9A) H(10A) Y
H(10A) C(11A) Z H(10A) H(8A) Y

loop_
_atom_rho_multipole_label
_atom_rho_multipole_coeff_Pv
_atom_rho_multipole_coeff_P00
_atom_rho_multipole_coeff_P11
_atom_rho_multipole_coeff_P1-1
_atom_rho_multipole_coeff_P10
_atom_rho_multipole_coeff_P20
_atom_rho_multipole_coeff_P21
_atom_rho_multipole_coeff_P2-1
_atom_rho_multipole_coeff_P22
_atom_rho_multipole_coeff_P2-2
_atom_rho_multipole_coeff_P30
_atom_rho_multipole_coeff_P31
_atom_rho_multipole_coeff_P3-1
_atom_rho_multipole_coeff_P32
_atom_rho_multipole_coeff_P3-2
_atom_rho_multipole_coeff_P33
_atom_rho_multipole_coeff_P3-3
_atom_rho_multipole_coeff_P40
_atom_rho_multipole_coeff_P41
_atom_rho_multipole_coeff_P4-1
_atom_rho_multipole_coeff_P42
_atom_rho_multipole_coeff_P4-2
_atom_rho_multipole_coeff_P43
_atom_rho_multipole_coeff_P4-3
_atom_rho_multipole_coeff_P44
_atom_rho_multipole_coeff_P4-4
_atom_rho_multipole_kappa_prime
_atom_rho_multipole_kappa_dprime0
_atom_rho_multipole_kappa_dprime1
_atom_rho_multipole_kappa_dprime2
_atom_rho_multipole_kappa_dprime3
_atom_rho_multipole_kappa_dprime4
O(1) 6.58(2) 0 -0.010(9) -0.061(8) -0.096(9) -0.019(10) 0.005(9) 0.035(8) -0.041(8) 0.019(8) 0.014(7) 0.021(6) -0.031(6) 0.044(6) 0.014(6) -0.027(6) -0.007(6) 0.023(8) 0.002(7) 0.018(7) -0.003(7) -0.006(7) 0.015(7) 0.008(7) 0.004(7) 0.015(7) 0.9850(11) 1.01(3) 1.01 1.01 1.01 1.01
O(2) 6.46(2) 0 0.001(6) -0.059(7) -0.049(7) -0.076(8) 0.011(7) 0.030(7) 0.049(7) 0.017(7) 0.052(5) -0.006(5) 0.015(5) 0.024(5) 0.006(5) 0.005(4) -0.017(4) 0.032(6) -0.010(6) -0.011(6) -0.002(6) -0.009(6) 0.007(6) -0.025(6) 0.022(5) 0.025(5) 0.9951(14) 1.14(3) 1.14 1.14 1.14 1.14
O(3) 6.51(2) 0 -0.010(8) -0.002(8) -0.065(8) -0.049(8) -0.049(8) -0.019(8) -0.085(8) 0.027(8) 0.014(6) 0.015(6) -0.006(5) 0.008(6) -0.014(6) -0.022(5) -0.026(5) 0.030(7) 0.006(7) -0.003(7) 0.015(7) -0.013(7) -0.018(7) 0.007(7) 0.015(6) -0.024(6) 0.9850(11) 1.01(3) 1.01 1.01 1.01 1.01
O(1A) 6.62(2) 0 0.003(9) -0.051(8) -0.076(8) -0.051(9) -0.017(9) 0.009(9) -0.040(8) 0.005(8) 0.008(6) -0.001(6) -0.007(6) 0.015(6) -0.016(6) -0.013(6) -0.012(6) -0.004(8) 0.006(7) 0.021(7) -0.011(7) -0.011(7) -0.004(7) 0.005(7) 0.023(7) -0.004(7) 0.9850(11) 1.01(3) 1.01 1.01 1.01 1.01
O(2A) 6.48(2) 0 0.003(7) -0.059(7) -0.040(7) -0.082(7) 0.002(7) 0.048(8) 0.066(7) -0.003(7) 0.054(5) -0.002(5) -0.002(5) 0.033(5) -0.008(5) 0.001(4) -0.023(4) 0.014(7) -0.010(6) -0.008(6) -0.016(6) -0.008(6) 0.009(6) -0.001(6) 0.033(5) -0.010(5) 0.9951(14) 1.14(3) 1.14 1.14 1.14 1.14
O(3A) 6.58(2) 0 0.026(9) -0.001(8) -0.061(9) -0.036(10) -0.010(9) -0.015(8) -0.075(9) -0.012(8) 0.006(7) -0.020(6) 0.002(6) 0.028(6) -0.003(6) 0.005(6) -0.008(6) 0.018(8) 0.000(7) 0.011(7) 0.020(7) -0.004(7) 0.001(7) 0.010(7) 0.011(7) 0.006(7) 0.9850(11) 1.01(3) 1.01 1.01 1.01 1.01
C(1) 3.78(2) 0 0.100(11) -0.022(13) 0.117(16) 0.291(14) -0.001(10) 0.045(11) -0.092(10) -0.033(9) 0.410(16) 0.025(12) -0.022(13) 0.262(12) -0.015(11) -0.011(10) -0.058(10) 0.021(18) 0.023(14) 0.102(18) -0.061(15) 0.001(15) 0.032(13) 0.056(14) 0.050(12) -0.037(12) 1.0497(17) 0.863(4) 0.86 0.86 0.86 0.86
C(2) 3.97(3) 0 -0.009(12) 0.023(16) 0.006(17) 0.079(13) -0.029(11) -0.046(13) -0.068(10) -0.007(10) 0.286(15) -0.014(12) -0.033(15) 0.281(13) -0.024(13) 0.020(11) -0.015(11) -0.012(19) 0.028(14) -0.04(2) -0.037(17) -0.038(18) 0.051(14) 0.066(16) 0.071(13) -0.002(12) 1.0497(17) 0.863(4) 0.86 0.86 0.86 0.86
C(3) 3.91(3) 0 0.045(12) 0.021(16) 0.014(16) 0.115(13) 0.016(9) -0.087(13) -0.184(11) 0.009(11) 0.278(14) -0.009(10) -0.044(13) 0.159(13) 0.035(12) 0.011(11) -0.007(12) 0.078(17) 0.034(12) -0.059(17) -0.034(14) -0.026(15) 0.020(13) 0.006(14) 0.003(13) 0.001(13) 1.0497(17) 0.863(4) 0.86 0.86 0.86 0.86
C(4) 4.04(3) 0 -0.016(12) 0.118(17) 0.021(17) 0.043(13) 0.000(10) 0.002(13) -0.159(12) 0.002(11) 0.268(15) 0.062(10) 0.004(14) 0.182(13) -0.020(13) 0.004(12) -0.012(12) 0.025(18) 0.072(12) -0.020(17) -0.023(14) -0.006(15) 0.009(13) 0.005(15) 0.015(13) 0.040(13) 1.0497(17) 0.863(4) 0.86 0.86 0.86 0.86
C(5) 4.15(3) 0 0.015(12) -0.049(18) -0.047(17) 0.034(14) 0.024(10) 0.020(13) -0.114(12) 0.026(12) 0.320(15) 0.025(10) 0.046(15) 0.220(13) 0.002(13) 0.014(12) 0.032(13) -0.021(17) 0.038(12) -0.036(18) -0.071(14) -0.008(15) 0.015(14) -0.060(15) 0.007(14) 0.026(14) 1.0497(17) 0.863(4) 0.86 0.86 0.86 0.86
C(6) 4.02(3) 0 -0.013(13) 0.095(18) 0.003(17) 0.049(15) 0.007(10) 0.006(13) -0.148(12) 0.001(12) 0.295(15) -0.025(10) 0.056(15) 0.193(13) 0.008(13) 0.003(12) -0.018(13) 0.009(18) -0.038(12) 0.149(18) 0.020(15) 0.002(16) -0.007(13) 0.056(15) 0.046(14) -0.010(14) 1.0497(17) 0.863(4) 0.86 0.86 0.86 0.86
C(7) 4.02(3) 0 -0.003(12) -0.071(17) -0.004(17) 0.097(14) -0.040(10) -0.017(13) -0.079(12) -0.001(11) 0.287(15) -0.036(10) -0.027(14) 0.214(13) 0.027(13) 0.010(12) 0.014(12) 0.023(18) -0.031(13) -0.066(17) -0.062(14) 0.021(15) -0.008(13) -0.021(15) 0.001(13) -0.001(13) 1.0497(17) 0.863(4) 0.86 0.86 0.86 0.86
C(8) 3.94(3) 0 0.043(12) -0.094(17) -0.151(15) -0.040(12) 0.003(9) 0.026(13) -0.194(11) -0.009(11) 0.413(15) -0.008(11) -0.025(14) 0.267(13) -0.009(12) 0.019(11) 0.013(12) 0.116(18) -0.015(13) -0.06(2) 0.051(15) 0.013(16) 0.034(13) -0.014(15) 0.065(13) -0.009(13) 1.0497(17) 0.863(4) 0.86 0.86 0.86 0.86
C(9) 3.95(3) 0 0.051(12) 0.064(17) -0.109(17) 0.017(13) -0.028(11) -0.040(13) -0.153(11) -0.002(11) 0.253(15) 0.038(12) 0.047(15) 0.238(13) -0.029(13) 0.045(11) 0.044(11) 0.03(2) -0.019(14) -0.02(2) -0.050(18) -0.045(18) 0.005(15) -0.005(16) 0.027(13) -0.019(13) 1.0497(17) 0.863(4) 0.86 0.86 0.86 0.86
C(10) 3.65(3) 0 -0.016(12) 0.024(16) 0.096(16) 0.215(14) 0.032(10) -0.056(12) -0.170(10) -0.040(10) 0.389(15) -0.026(12) -0.003(14) 0.297(12) -0.012(12) 0.014(10) 0.020(11) 0.080(18) 0.007(14) -0.033(19) -0.009(15) -0.040(16) 0.015(13) -0.050(14) 0.037(12) 0.018(12) 1.0497(17) 0.863(4) 0.86 0.86 0.86 0.86
C(11) 3.54(6) 0 -0.05(4) 0.22(4) -0.29(4) -0.03(3) 0.07(2) -0.20(2) -0.20(3) 0.06(2) 0.40(3) 0.140(19) -0.019(19) -0.14(2) -0.14(2) -0.07(2) -0.43(2) 0.09(3) -0.07(2) -0.12(2) 0.02(2) 0.13(2) -0.03(2) 0.26(3) -0.03(3) 0.12(2) 1.088(5) 0.622(8) 0.62 0.62 0.62 0.62
C(1A) 3.85(2) 0 -0.091(11) -0.092(13) 0.137(15) 0.282(13) -0.023(9) 0.048(11) -0.089(10) 0.005(9) 0.417(15) 0.000(11) -0.037(13) 0.293(12) -0.016(11) 0.019(10) -0.041(10) 0.040(18) 0.026(14) 0.108(18) 0.029(15) 0.010(15) -0.012(13) 0.057(14) 0.037(12) 0.037(12) 1.0497(17) 0.863(4) 0.86 0.86 0.86 0.86
C(2A) 4.10(3) 0 0.074(12) 0.027(16) 0.043(17) 0.088(13) 0.004(11) -0.013(13) -0.055(10) -0.008(10) 0.289(15) 0.025(12) -0.030(15) 0.262(13) 0.034(13) -0.025(11) -0.016(11) -0.006(19) 0.018(14) 0.02(2) -0.028(17) -0.001(17) -0.042(14) 0.038(15) 0.081(13) 0.004(12) 1.0497(17) 0.863(4) 0.86 0.86 0.86 0.86
C(3A) 3.93(3) 0 -0.013(12) 0.010(16) 0.023(17) 0.082(14) -0.012(9) -0.055(12) -0.157(11) 0.025(11) 0.270(15) 0.007(10) -0.047(14) 0.182(13) -0.050(12) -0.024(11) 0.024(12) 0.052(17) -0.027(12) -0.051(17) 0.001(14) 0.039(14) 0.025(13) 0.000(14) 0.012(13) 0.002(13) 1.0497(17) 0.863(4) 0.86 0.86 0.86 0.86
C(4A) 3.97(3) 0 0.017(12) 0.038(17) 0.011(17) 0.073(14) 0.015(10) -0.044(12) -0.139(12) 0.000(11) 0.265(15) -0.020(10) 0.012(14) 0.165(13) 0.021(13) 0.016(12) 0.024(12) 0.044(18) -0.036(12) -0.015(17) -0.015(14) -0.003(15) -0.048(13) 0.001(15) 0.044(13) -0.033(13) 1.0497(17) 0.863(4) 0.86 0.86 0.86 0.86
C(5A) 4.04(3) 0 -0.006(12) 0.024(18) -0.018(17) 0.005(14) 0.041(10) -0.006(13) -0.122(12) -0.037(12) 0.313(14) 0.014(10) 0.097(15) 0.197(13) 0.007(13) -0.006(12) -0.015(13) 0.023(17) -0.025(12) 0.022(18) -0.040(14) -0.030(15) -0.004(14) 0.009(15) 0.020(14) -0.045(14) 1.0497(17) 0.863(4) 0.86 0.86 0.86 0.86
C(6A) 4.03(3) 0 -0.015(12) -0.009(18) -0.045(18) 0.047(15) 0.001(10) 0.025(13) -0.180(12) 0.024(12) 0.339(15) -0.021(10) 0.072(15) 0.224(13) -0.001(13) 0.004(12) 0.030(13) 0.023(18) 0.012(12) 0.117(18) -0.073(15) 0.020(15) -0.023(14) 0.012(15) 0.023(14) 0.029(13) 1.0497(17) 0.863(4) 0.86 0.86 0.86 0.86
C(7A) 3.93(3) 0 0.004(12) -0.009(17) -0.002(17) 0.097(14) -0.027(10) 0.034(13) -0.088(12) -0.030(11) 0.277(15) -0.037(11) 0.011(14) 0.208(13) 0.000(13) 0.000(12) 0.028(12) 0.032(18) -0.045(12) 0.065(18) 0.022(15) -0.053(15) 0.034(14) 0.028(15) 0.030(13) 0.044(13) 1.0497(17) 0.863(4) 0.86 0.86 0.86 0.86
C(8A) 3.97(3) 0 -0.056(12) -0.060(17) -0.166(15) -0.073(12) -0.011(9) 0.010(13) -0.204(11) -0.005(11) 0.403(14) 0.020(10) -0.023(14) 0.252(13) 0.001(12) -0.004(11) -0.007(12) 0.104(18) 0.038(13) -0.06(2) 0.020(15) 0.033(16) -0.004(13) 0.001(14) 0.069(13) -0.007(13) 1.0497(17) 0.863(4) 0.86 0.86 0.86 0.86
C(9A) 3.94(3) 0 -0.045(13) 0.048(17) -0.074(17) 0.012(13) -0.008(11) -0.014(13) -0.133(11) 0.005(11) 0.285(15) -0.015(12) 0.037(15) 0.227(13) 0.031(12) -0.029(11) 0.011(11) 0.02(2) 0.030(14) 0.04(2) -0.023(17) -0.023(18) -0.014(15) 0.009(16) 0.042(13) 0.016(13) 1.0497(17) 0.863(4) 0.86 0.86 0.86 0.86
C(10A) 3.69(3) 0 -0.024(13) 0.004(16) 0.153(17) 0.239(14) -0.025(10) -0.066(12) -0.149(11) 0.010(10) 0.369(16) 0.013(12) 0.027(14) 0.270(12) 0.018(12) -0.024(10) 0.016(11) 0.118(18) 0.009(15) -0.01(2) 0.013(15) 0.046(15) 0.047(13) -0.025(14) 0.061(12) 0.019(12) 1.0497(17) 0.863(4) 0.86 0.86 0.86 0.86
C(11A) 3.45(6) 0 0.27(4) 0.27(4) -0.37(4) -0.06(3) -0.10(2) -0.18(2) -0.29(3) -0.07(2) 0.51(3) -0.04(2) -0.07(2) -0.10(2) 0.05(2) 0.04(2) -0.58(3) 0.19(3) 0.14(2) -0.13(2) 0.02(2) -0.19(2) 0.05(2) 0.31(3) -0.04(3) -0.08(3) 1.088(5) 0.622(8) 0.62 0.62 0.62 0.62
H(3) 0.85(2) 0 0 0 0.154(13) 0 0 0 0 0 0 0 0 0 0 0 0 0 0 0 0 0 0 0 0 0 1.2 1.2 1.2 1.2 1.2 1.2
H(4) 0.93(3) 0 0 0 0.150(14) 0 0 0 0 0 0 0 0 0 0 0 0 0 0 0 0 0 0 0 0 0 1.2 1.2 1.2 1.2 1.2 1.2
H(5) 0.88(2) 0 0 0 0.185(14) 0 0 0 0 0 0 0 0 0 0 0 0 0 0 0 0 0 0 0 0 0 1.2 1.2 1.2 1.2 1.2 1.2
H(6) 0.87(3) 0 0 0 0.158(14) 0 0 0 0 0 0 0 0 0 0 0 0 0 0 0 0 0 0 0 0 0 1.2 1.2 1.2 1.2 1.2 1.2
H(7) 0.79(2) 0 0 0 0.142(13) 0 0 0 0 0 0 0 0 0 0 0 0 0 0 0 0 0 0 0 0 0 1.2 1.2 1.2 1.2 1.2 1.2
H(8) 0.68(4) 0 0 0 0.097(16) 0 0 0 0 0 0 0 0 0 0 0 0 0 0 0 0 0 0 0 0 0 1.2 1.2 1.2 1.2 1.2 1.2
H(9) 1.16(5) 0 0 0 0.32(3) 0 0 0 0 0 0 0 0 0 0 0 0 0 0 0 0 0 0 0 0 0 1.2 1.2 1.2 1.2 1.2 1.2
H(10) 1.13(4) 0 0 0 0.362(19) 0 0 0 0 0 0 0 0 0 0 0 0 0 0 0 0 0 0 0 0 0 1.2 1.2 1.2 1.2 1.2 1.2
H(3A) 0.91(2) 0 0 0 0.162(14) 0 0 0 0 0 0 0 0 0 0 0 0 0 0 0 0 0 0 0 0 0 1.2 1.2 1.2 1.2 1.2 1.2
H(4A) 0.93(3) 0 0 0 0.138(14) 0 0 0 0 0 0 0 0 0 0 0 0 0 0 0 0 0 0 0 0 0 1.2 1.2 1.2 1.2 1.2 1.2
H(5A) 0.95(3) 0 0 0 0.183(14) 0 0 0 0 0 0 0 0 0 0 0 0 0 0 0 0 0 0 0 0 0 1.2 1.2 1.2 1.2 1.2 1.2
H(6A) 0.88(3) 0 0 0 0.200(15) 0 0 0 0 0 0 0 0 0 0 0 0 0 0 0 0 0 0 0 0 0 1.2 1.2 1.2 1.2 1.2 1.2
H(7A) 0.85(3) 0 0 0 0.183(13) 0 0 0 0 0 0 0 0 0 0 0 0 0 0 0 0 0 0 0 0 0 1.2 1.2 1.2 1.2 1.2 1.2
H(8A) 1.13(4) 0 0 0 0.37(2) 0 0 0 0 0 0 0 0 0 0 0 0 0 0 0 0 0 0 0 0 0 1.2 1.2 1.2 1.2 1.2 1.2
H(9A) 1.31(6) 0 0 0 0.48(4) 0 0 0 0 0 0 0 0 0 0 0 0 0 0 0 0 0 0 0 0 0 1.2 1.2 1.2 1.2 1.2 1.2
H(10A) 0.65(5) 0 0 0 0.084(16) 0 0 0 0 0 0 0 0 0 0 0 0 0 0 0 0 0 0 0 0 0 1.2 1.2 1.2 1.2 1.2 1.2

loop_
_atom_site_aniso_label
_atom_site_aniso_U_11
_atom_site_aniso_U_22
_atom_site_aniso_U_33
_atom_site_aniso_U_23
_atom_site_aniso_U_13
_atom_site_aniso_U_12
O(1) 0.02600(10) 0.01210(10) 0.02030(10) -0.00510(10) 0.00650(10) -0.00340(10)
O(2) 0.01570(10) 0.01310(10) 0.01140(10) -0.00290(10) 0.00300(10) -0.00260(10)
O(3) 0.02320(10) 0.01650(10) 0.01210(10) -0.00030(10) 0.00390(10) -0.00330(10)
O(1A) 0.03010(10) 0.01160(10) 0.01790(10) -0.00150(10) 0.00600(10) -0.00670(10)
O(2A) 0.01700(10) 0.01210(10) 0.01160(10) -0.00140(10) 0.00380(10) -0.00390(10)
O(3A) 0.02440(10) 0.01900(10) 0.01800(10) -0.00530(10) 0.00980(10) -0.00450(10)
C(1) 0.01454(7) 0.01139(8) 0.01244(7) -0.00266(6) 0.00201(6) -0.00201(6)
C(2) 0.01265(7) 0.01146(7) 0.01035(7) -0.00100(6) 0.00084(6) -0.00175(6)
C(3) 0.01354(7) 0.01167(8) 0.01012(7) -0.00163(6) 0.00133(6) -0.00170(6)
C(4) 0.01603(8) 0.01193(8) 0.01302(8) -0.00208(6) 0.00101(7) -0.00239(6)
C(5) 0.01691(8) 0.01218(8) 0.01601(9) -0.00067(7) 0.00048(7) -0.00324(7)
C(6) 0.01514(8) 0.01373(8) 0.01519(8) 0.00130(7) 0.00154(7) -0.00323(7)
C(7) 0.01413(7) 0.01450(8) 0.01203(8) -0.00023(6) 0.00230(6) -0.00236(6)
C(8) 0.01150(7) 0.01190(7) 0.01041(7) -0.00132(6) 0.00122(6) -0.00177(6)
C(9) 0.01213(7) 0.01104(7) 0.01028(7) -0.00126(6) 0.00081(6) -0.00186(6)
C(10) 0.01447(7) 0.01287(8) 0.01109(7) 0.00018(6) 0.00024(6) -0.00214(6)
C(11) 0.02409(9) 0.01453(8) 0.01625(8) 0.00011(6) -0.00006(7) -0.00673(7)
C(1A) 0.01628(7) 0.01049(7) 0.01185(7) -0.00129(6) 0.00221(6) -0.00359(6)
C(2A) 0.01265(7) 0.01108(7) 0.01081(7) -0.00194(6) 0.00144(6) -0.00213(6)
C(3A) 0.01290(7) 0.01161(8) 0.01093(7) -0.00121(6) 0.00214(6) -0.00268(6)
C(4A) 0.01512(8) 0.01115(8) 0.01489(8) -0.00130(6) 0.00198(7) -0.00329(6)
C(5A) 0.01749(8) 0.01133(8) 0.01746(9) -0.00309(7) 0.00088(7) -0.00255(7)
C(6A) 0.01762(8) 0.01314(8) 0.01471(8) -0.00443(7) 0.00093(7) -0.00117(7)
C(7A) 0.01618(8) 0.01362(8) 0.01191(8) -0.00315(6) 0.00268(7) -0.00197(7)
C(8A) 0.01281(7) 0.01107(7) 0.01003(7) -0.00167(6) 0.00155(6) -0.00229(6)
C(9A) 0.01218(7) 0.01045(7) 0.01076(7) -0.00125(6) 0.00121(6) -0.00237(6)
C(10A) 0.01385(7) 0.01357(8) 0.01394(8) -0.00366(6) 0.00254(7) -0.00169(6)
C(11A) 0.02470(10) 0.01480(10) 0.02500(10) -0.00800(10) 0.00830(10) -0.00470(10)

loop_
_atom_site_label
_atom_site_type_symbol
_atom_site_fract_x
_atom_site_fract_y
_atom_site_fract_z
_atom_site_U_iso_or_equiv
_atom_site_occupancy
_atom_site_calc_flag
O(1) O 0.25065(5) 0.39641(4) 0.00799(3) 0.02 1 ?
O(2) O 0.22102(4) 0.17550(3) 0.05704(3) 0.014 1 ?
O(3) O 0.51184(5) 0.28074(4) -0.30086(3) 0.018 1 ?
O(1A) O 0.88438(6) 0.89916(4) 0.36528(3) 0.02 1 ?
O(2A) O 0.93644(4) 0.67800(3) 0.32493(3) 0.014 1 ?
O(3A) O 0.57739(5) 0.79004(4) 0.65990(3) 0.021 1 ?
C(1) C 0.28084(3) 0.27647(2) -0.01906(2) 0.013 1 ?
C(2) C 0.37178(3) 0.22764(2) -0.12409(2) 0.012 1 ?
C(3) C 0.37875(3) 0.09019(2) -0.14630(2) 0.012 1 ?
C(4) C 0.30597(3) -0.15156(2) -0.08960(2) 0.014 1 ?
C(5) C 0.22917(3) -0.24155(3) -0.00988(2) 0.015 1 ?
C(6) C 0.15322(3) -0.19093(3) 0.09219(2) 0.015 1 ?
C(7) C 0.15217(3) -0.05156(3) 0.11551(2) 0.014 1 ?
C(8) C 0.22718(3) 0.03797(2) 0.03411(2) 0.011 1 ?
C(9) C 0.30454(3) -0.00955(2) -0.06825(2) 0.011 1 ?
C(10) C 0.46003(3) 0.32378(2) -0.20892(2) 0.013 1 ?
C(11) C 0.48619(3) 0.46856(2) -0.18108(2) 0.018 1 ?
C(1A) C 0.85929(3) 0.78002(2) 0.39494(2) 0.013 1 ?
C(2A) C 0.75582(3) 0.73332(2) 0.49589(2) 0.012 1 ?
C(3A) C 0.72885(3) 0.59614(2) 0.51180(2) 0.012 1 ?
C(4A) C 0.77606(3) 0.35210(2) 0.44648(2) 0.014 1 ?
C(5A) C 0.85333(3) 0.26062(2) 0.36674(2) 0.016 1 ?
C(6A) C 0.95988(3) 0.30948(3) 0.27498(2) 0.015 1 ?
C(7A) C 0.98932(3) 0.44933(2) 0.26127(2) 0.014 1 ?
C(8A) C 0.90917(3) 0.54022(2) 0.34111(2) 0.011 1 ?
C(9A) C 0.80320(3) 0.49439(2) 0.43401(2) 0.011 1 ?
C(10A) C 0.67528(3) 0.83287(2) 0.58256(2) 0.014 1 ?
C(11A) C 0.71596(4) 0.98154(3) 0.57423(2) 0.022 1 ?
H(3) H 0.44176 0.05523 -0.22498 0.028(2) 1 ?
H(4) H 0.36068 -0.187 -0.16993 0.036(2) 1 ?
H(5) H 0.22862 -0.35072 -0.02477 0.033(2) 1 ?
H(6) H 0.09693 -0.26396 0.15273 0.031(2) 1 ?
H(7) H 0.08813 -0.0145 0.19331 0.024(2) 1 ?
H(8) H 0.35933 0.53368 -0.18287 0.031(4) 1 ?
H(9) H 0.5744 0.51512 -0.24092 0.066(4) 1 ?
H(10) H 0.53215 0.46864 -0.09937 0.052(3) 1 ?
H(3A) H 0.64739 0.56769 0.58554 0.031(2) 1 ?
H(4A) H 0.69174 0.31685 0.51659 0.036(2) 1 ?
H(5A) H 0.83368 0.15138 0.37087 0.037(2) 1 ?
H(6A) H 1.01755 0.23383 0.21572 0.036(2) 1 ?
H(7A) H 1.06684 0.48476 0.18804 0.027(2) 1 ?
H(8A) H 0.85684 0.98724 0.56695 0.056(3) 1 ?
H(9A) H 0.65238 1.04023 0.64095 0.088(4) 1 ?
H(10A) H 0.66087 1.03765 0.50216 0.031(4) 1 ?
DUM0 . 0 0 0 . . dum

loop_
_atom_type_symbol
_atom_type_description
_atom_type_scat_dispersion_real
_atom_type_scat_dispersion_imag
_atom_type_scat_source
O O 0.0106 0.0060 'International Tables Vol C Tables 4.2.6.8 and 6.1.1.4'
H H 0.0000 0.0000 'International Tables Vol C Tables 4.2.6.8 and 6.1.1.4'
C C 0.0033 0.0016 'International Tables Vol C Tables 4.2.6.8 and 6.1.1.4'

loop_
_geom_angle_atom_site_label_1
_geom_angle_atom_site_label_2
_geom_angle_atom_site_label_3
_geom_angle
_geom_angle_site_symmetry_1
_geom_angle_site_symmetry_2
_geom_angle_site_symmetry_3
_geom_angle_publ_flag
C(1) O(2) C(8) 123.24(3) 1_555 1_555 1_555 yes
C(1A) O(2A) C(8A) 123.12(3) 1_555 1_555 1_555 yes
O(1) C(1) O(2) 116.18(3) 1_555 1_555 1_555 yes
O(1) C(1) C(2) 126.82(3) 1_555 1_555 1_555 yes
O(2) C(1) C(2) 117.00(2) 1_555 1_555 1_555 yes
C(1) C(2) C(3) 119.27(2) 1_555 1_555 1_555 yes
C(1) C(2) C(10) 122.446(19) 1_555 1_555 1_555 yes
C(3) C(2) C(10) 118.28(2) 1_555 1_555 1_555 yes
C(2) C(3) C(9) 121.90(2) 1_555 1_555 1_555 yes
C(2) C(3) H(3) 119.15(2) 1_555 1_555 1_555 yes
C(9) C(3) H(3) 118.952(19) 1_555 1_555 1_555 yes
C(5) C(4) C(9) 119.84(2) 1_555 1_555 1_555 yes
C(5) C(4) H(4) 121.26(2) 1_555 1_555 1_555 yes
C(9) C(4) H(4) 118.82(2) 1_555 1_555 1_555 yes
C(4) C(5) C(6) 119.90(2) 1_555 1_555 1_555 yes
C(4) C(5) H(5) 120.96(2) 1_555 1_555 1_555 yes
C(6) C(5) H(5) 119.14(2) 1_555 1_555 1_555 yes
C(5) C(6) C(7) 121.21(2) 1_555 1_555 1_555 yes
C(5) C(6) H(6) 117.99(2) 1_555 1_555 1_555 yes
C(7) C(6) H(6) 120.80(2) 1_555 1_555 1_555 yes
C(6) C(7) C(8) 118.26(2) 1_555 1_555 1_555 yes
C(6) C(7) H(7) 119.60(2) 1_555 1_555 1_555 yes
C(8) C(7) H(7) 122.06(2) 1_555 1_555 1_555 yes
O(2) C(8) C(7) 117.61(2) 1_555 1_555 1_555 yes
O(2) C(8) C(9) 120.55(2) 1_555 1_555 1_555 yes
C(7) C(8) C(9) 121.84(2) 1_555 1_555 1_555 yes
C(3) C(9) C(4) 123.33(2) 1_555 1_555 1_555 yes
C(3) C(9) C(8) 117.737(19) 1_555 1_555 1_555 yes
C(4) C(9) C(8) 118.94(2) 1_555 1_555 1_555 yes
O(3) C(10) C(2) 118.63(2) 1_555 1_555 1_555 yes
O(3) C(10) C(11) 120.56(2) 1_555 1_555 1_555 yes
C(2) C(10) C(11) 120.81(2) 1_555 1_555 1_555 yes
C(10) C(11) H(8) 108.36(2) 1_555 1_555 1_555 yes
C(10) C(11) H(9) 112.23(2) 1_555 1_555 1_555 yes
C(10) C(11) H(10) 111.63(2) 1_555 1_555 1_555 yes
H(8) C(11) H(9) 106.52(2) 1_555 1_555 1_555 yes
H(8) C(11) H(10) 107.29(2) 1_555 1_555 1_555 yes
H(9) C(11) H(10) 110.53(2) 1_555 1_555 1_555 yes
O(1A) C(1A) O(2A) 115.63(3) 1_555 1_555 1_555 yes
O(1A) C(1A) C(2A) 127.41(3) 1_555 1_555 1_555 yes
O(2A) C(1A) C(2A) 116.96(2) 1_555 1_555 1_555 yes
C(1A) C(2A) C(3A) 119.621(19) 1_555 1_555 1_555 yes
C(1A) C(2A) C(10A) 122.071(19) 1_555 1_555 1_555 yes
C(3A) C(2A) C(10A) 118.30(2) 1_555 1_555 1_555 yes
C(2A) C(3A) C(9A) 121.72(2) 1_555 1_555 1_555 yes
C(2A) C(3A) H(3A) 116.93(2) 1_555 1_555 1_555 yes
C(9A) C(3A) H(3A) 121.350(19) 1_555 1_555 1_555 yes
C(5A) C(4A) C(9A) 119.56(2) 1_555 1_555 1_555 yes
C(5A) C(4A) H(4A) 121.08(2) 1_555 1_555 1_555 yes
C(9A) C(4A) H(4A) 119.32(2) 1_555 1_555 1_555 yes
C(4A) C(5A) C(6A) 120.10(2) 1_555 1_555 1_555 yes
C(4A) C(5A) H(5A) 122.64(2) 1_555 1_555 1_555 yes
C(6A) C(5A) H(5A) 117.26(2) 1_555 1_555 1_555 yes
C(5A) C(6A) C(7A) 121.33(2) 1_555 1_555 1_555 yes
C(5A) C(6A) H(6A) 117.11(2) 1_555 1_555 1_555 yes
C(7A) C(6A) H(6A) 121.56(2) 1_555 1_555 1_555 yes
C(6A) C(7A) C(8A) 117.93(2) 1_555 1_555 1_555 yes
C(6A) C(7A) H(7A) 119.62(2) 1_555 1_555 1_555 yes
C(8A) C(7A) H(7A) 122.38(2) 1_555 1_555 1_555 yes
O(2A) C(8A) C(7A) 117.10(2) 1_555 1_555 1_555 yes
O(2A) C(8A) C(9A) 120.84(2) 1_555 1_555 1_555 yes
C(7A) C(8A) C(9A) 122.06(2) 1_555 1_555 1_555 yes
C(3A) C(9A) C(4A) 123.46(2) 1_555 1_555 1_555 yes
C(3A) C(9A) C(8A) 117.534(19) 1_555 1_555 1_555 yes
C(4A) C(9A) C(8A) 119.00(2) 1_555 1_555 1_555 yes
O(3A) C(10A) C(2A) 118.82(3) 1_555 1_555 1_555 yes
O(3A) C(10A) C(11A) 121.03(3) 1_555 1_555 1_555 yes
C(2A) C(10A) C(11A) 120.15(2) 1_555 1_555 1_555 yes
C(10A) C(11A) H(8A) 112.46(2) 1_555 1_555 1_555 yes
C(10A) C(11A) H(9A) 112.64(2) 1_555 1_555 1_555 yes
C(10A) C(11A) H(10A) 110.72(2) 1_555 1_555 1_555 yes
H(8A) C(11A) H(9A) 110.75(2) 1_555 1_555 1_555 yes
H(8A) C(11A) H(10A) 106.38(2) 1_555 1_555 1_555 yes
H(9A) C(11A) H(10A) 103.32(2) 1_555 1_555 1_555 yes

loop_
_geom_bond_atom_site_label_1
_geom_bond_atom_site_label_2
_geom_bond_distance
_geom_bond_site_symmetry_1
_geom_bond_site_symmetry_2
_geom_bond_publ_flag
O(1) C(1) 1.2088(4) 1_555 1_555 yes
O(2) C(1) 1.3841(4) 1_555 1_555 yes
O(2) C(8) 1.3662(4) 1_555 1_555 yes
O(3) C(10) 1.2250(4) 1_555 1_555 yes
O(1A) C(1A) 1.2126(4) 1_555 1_555 yes
O(2A) C(1A) 1.3770(4) 1_555 1_555 yes
O(2A) C(8A) 1.3690(4) 1_555 1_555 yes
O(3A) C(10A) 1.2261(4) 1_555 1_555 yes
C(1) C(2) 1.4658(3) 1_555 1_555 yes
C(2) C(3) 1.3625(3) 1_555 1_555 yes
C(2) C(10) 1.5071(3) 1_555 1_555 yes
C(3) C(9) 1.4336(3) 1_555 1_555 yes
C(3) H(3) 1.0800(2) 1_555 1_555 yes
C(4) C(5) 1.3927(3) 1_555 1_555 yes
C(4) C(9) 1.4083(3) 1_555 1_555 yes
C(4) H(4) 1.0800(2) 1_555 1_555 yes
C(5) C(6) 1.4043(3) 1_555 1_555 yes
C(5) H(5) 1.0800(2) 1_555 1_555 yes
C(6) C(7) 1.3900(3) 1_555 1_555 yes
C(6) H(6) 1.0800(2) 1_555 1_555 yes
C(7) C(8) 1.3964(3) 1_555 1_555 yes
C(7) H(7) 1.0800(2) 1_555 1_555 yes
C(8) C(9) 1.4002(3) 1_555 1_555 yes
C(10) C(11) 1.5000(3) 1_555 1_555 yes
C(11) H(8) 1.0600(3) 1_555 1_555 yes
C(11) H(9) 1.0600(2) 1_555 1_555 yes
C(11) H(10) 1.0600(2) 1_555 1_555 yes
C(1A) C(2A) 1.4688(3) 1_555 1_555 yes
C(2A) C(3A) 1.3625(3) 1_555 1_555 yes
C(2A) C(10A) 1.5027(3) 1_555 1_555 yes
C(3A) C(9A) 1.4310(3) 1_555 1_555 yes
C(3A) H(3A) 1.0800(2) 1_555 1_555 yes
C(4A) C(5A) 1.3884(3) 1_555 1_555 yes
C(4A) C(9A) 1.4094(3) 1_555 1_555 yes
C(4A) H(4A) 1.0800(2) 1_555 1_555 yes
C(5A) C(6A) 1.4064(3) 1_555 1_555 yes
C(5A) H(5A) 1.0800(2) 1_555 1_555 yes
C(6A) C(7A) 1.3916(3) 1_555 1_555 yes
C(6A) H(6A) 1.0800(2) 1_555 1_555 yes
C(7A) C(8A) 1.3918(3) 1_555 1_555 yes
C(7A) H(7A) 1.0800(2) 1_555 1_555 yes
C(8A) C(9A) 1.4038(3) 1_555 1_555 yes
C(10A) C(11A) 1.5007(3) 1_555 1_555 yes
C(11A) H(8A) 1.0600(3) 1_555 1_555 yes
C(11A) H(9A) 1.0600(2) 1_555 1_555 yes
C(11A) H(10A) 1.0600(3) 1_555 1_555 yes

loop_
_geom_torsion_atom_site_label_1
_geom_torsion_atom_site_label_2
_geom_torsion_atom_site_label_3
_geom_torsion_atom_site_label_4
_geom_torsion
_geom_torsion_site_symmetry_1
_geom_torsion_site_symmetry_2
_geom_torsion_site_symmetry_3
_geom_torsion_site_symmetry_4
_geom_torsion_publ_flag
C(8) O(2) C(1) O(1) 172.70(10) 1_555 1_555 1_555 1_555 yes
C(8) O(2) C(1) C(2) -6.50(10) 1_555 1_555 1_555 1_555 yes
C(1) O(2) C(8) C(7) -176.10(10) 1_555 1_555 1_555 1_555 yes
C(1) O(2) C(8) C(9) 3.20(10) 1_555 1_555 1_555 1_555 yes
C(8A) O(2A) C(1A) O(1A) -174.50(10) 1_555 1_555 1_555 1_555 yes
C(8A) O(2A) C(1A) C(2A) 5.10(10) 1_555 1_555 1_555 1_555 yes
C(1A) O(2A) C(8A) C(7A) 177.40(10) 1_555 1_555 1_555 1_555 yes
C(1A) O(2A) C(8A) C(9A) -2.00(10) 1_555 1_555 1_555 1_555 yes
O(1) C(1) C(2) C(3) -173.40(10) 1_555 1_555 1_555 1_555 yes
O(1) C(1) C(2) C(10) 7.10(10) 1_555 1_555 1_555 1_555 yes
O(2) C(1) C(2) C(3) 5.80(10) 1_555 1_555 1_555 1_555 yes
O(2) C(1) C(2) C(10) -173.70(10) 1_555 1_555 1_555 1_555 yes
C(1) C(2) C(3) C(9) -2.00(10) 1_555 1_555 1_555 1_555 yes
C(1) C(2) C(3) H(3) 177.90(10) 1_555 1_555 1_555 1_555 yes
C(1) C(2) C(10) O(3) -170.30(10) 1_555 1_555 1_555 1_555 yes
C(1) C(2) C(10) C(11) 10.40(10) 1_555 1_555 1_555 1_555 yes
C(3) C(2) C(10) O(3) 10.20(10) 1_555 1_555 1_555 1_555 yes
C(10) C(2) C(3) C(9) 177.50(10) 1_555 1_555 1_555 1_555 yes
C(3) C(2) C(10) C(11) -169.10(10) 1_555 1_555 1_555 1_555 yes
C(10) C(2) C(3) H(3) -2.60(10) 1_555 1_555 1_555 1_555 yes
C(2) C(3) C(9) C(4) 178.60(10) 1_555 1_555 1_555 1_555 yes
C(2) C(3) C(9) C(8) -1.50(10) 1_555 1_555 1_555 1_555 yes
H(3) C(3) C(9) C(4) -1.30(10) 1_555 1_555 1_555 1_555 yes
H(3) C(3) C(9) C(8) 178.60(10) 1_555 1_555 1_555 1_555 yes
C(5) C(4) C(9) C(3) -179.30(10) 1_555 1_555 1_555 1_555 yes
C(9) C(4) C(5) C(6) -1.00(10) 1_555 1_555 1_555 1_555 yes
C(5) C(4) C(9) C(8) 0.80(10) 1_555 1_555 1_555 1_555 yes
C(9) C(4) C(5) H(5) 179.80(10) 1_555 1_555 1_555 1_555 yes
H(4) C(4) C(5) C(6) -177.70(10) 1_555 1_555 1_555 1_555 yes
H(4) C(4) C(5) H(5) 3.20(10) 1_555 1_555 1_555 1_555 yes
H(4) C(4) C(9) C(3) -2.50(10) 1_555 1_555 1_555 1_555 yes
H(4) C(4) C(9) C(8) 177.50(10) 1_555 1_555 1_555 1_555 yes
C(4) C(5) C(6) C(7) 0.30(10) 1_555 1_555 1_555 1_555 yes
C(4) C(5) C(6) H(6) -178.90(10) 1_555 1_555 1_555 1_555 yes
H(5) C(5) C(6) C(7) 179.50(10) 1_555 1_555 1_555 1_555 yes
H(5) C(5) C(6) H(6) 0.20(10) 1_555 1_555 1_555 1_555 yes
C(5) C(6) C(7) C(8) 0.70(10) 1_555 1_555 1_555 1_555 yes
C(5) C(6) C(7) H(7) 177.60(10) 1_555 1_555 1_555 1_555 yes
H(6) C(6) C(7) C(8) 179.90(10) 1_555 1_555 1_555 1_555 yes
H(6) C(6) C(7) H(7) -3.20(10) 1_555 1_555 1_555 1_555 yes
C(6) C(7) C(8) O(2) 178.40(10) 1_555 1_555 1_555 1_555 yes
C(6) C(7) C(8) C(9) -0.90(10) 1_555 1_555 1_555 1_555 yes
H(7) C(7) C(8) O(2) 1.50(10) 1_555 1_555 1_555 1_555 yes
H(7) C(7) C(8) C(9) -177.80(10) 1_555 1_555 1_555 1_555 yes
O(2) C(8) C(9) C(3) 1.00(10) 1_555 1_555 1_555 1_555 yes
O(2) C(8) C(9) C(4) -179.00(10) 1_555 1_555 1_555 1_555 yes
C(7) C(8) C(9) C(3) -179.80(10) 1_555 1_555 1_555 1_555 yes
C(7) C(8) C(9) C(4) 0.20(10) 1_555 1_555 1_555 1_555 yes
O(3) C(10) C(11) H(8) 105.50(10) 1_555 1_555 1_555 1_555 yes
O(3) C(10) C(11) H(9) -11.80(10) 1_555 1_555 1_555 1_555 yes
O(3) C(10) C(11) H(10) -136.50(10) 1_555 1_555 1_555 1_555 yes
C(2) C(10) C(11) H(8) -75.20(10) 1_555 1_555 1_555 1_555 yes
C(2) C(10) C(11) H(9) 167.40(10) 1_555 1_555 1_555 1_555 yes
C(2) C(10) C(11) H(10) 42.70(10) 1_555 1_555 1_555 1_555 yes
O(1A) C(1A) C(2A) C(3A) 174.70(10) 1_555 1_555 1_555 1_555 yes
O(1A) C(1A) C(2A) C(10A) -4.40(10) 1_555 1_555 1_555 1_555 yes
O(2A) C(1A) C(2A) C(3A) -4.90(10) 1_555 1_555 1_555 1_555 yes
O(2A) C(1A) C(2A) C(10A) 176.00(10) 1_555 1_555 1_555 1_555 yes
C(1A) C(2A) C(3A) C(9A) 1.80(10) 1_555 1_555 1_555 1_555 yes
C(1A) C(2A) C(3A) H(3A) -177.60(10) 1_555 1_555 1_555 1_555 yes
C(1A) C(2A) C(10A) O(3A) 173.80(10) 1_555 1_555 1_555 1_555 yes
C(1A) C(2A) C(10A) C(11A) -6.70(10) 1_555 1_555 1_555 1_555 yes
C(3A) C(2A) C(10A) O(3A) -5.30(10) 1_555 1_555 1_555 1_555 yes
C(10A) C(2A) C(3A) C(9A) -179.10(10) 1_555 1_555 1_555 1_555 yes
C(3A) C(2A) C(10A) C(11A) 174.20(10) 1_555 1_555 1_555 1_555 yes
C(10A) C(2A) C(3A) H(3A) 1.50(10) 1_555 1_555 1_555 1_555 yes
C(2A) C(3A) C(9A) C(4A) -179.00(10) 1_555 1_555 1_555 1_555 yes
C(2A) C(3A) C(9A) C(8A) 1.40(10) 1_555 1_555 1_555 1_555 yes
H(3A) C(3A) C(9A) C(4A) 0.40(10) 1_555 1_555 1_555 1_555 yes
H(3A) C(3A) C(9A) C(8A) -179.30(10) 1_555 1_555 1_555 1_555 yes
C(5A) C(4A) C(9A) C(3A) 179.90(10) 1_555 1_555 1_555 1_555 yes
C(9A) C(4A) C(5A) C(6A) 0.80(10) 1_555 1_555 1_555 1_555 yes
C(5A) C(4A) C(9A) C(8A) -0.40(10) 1_555 1_555 1_555 1_555 yes
C(9A) C(4A) C(5A) H(5A) -178.20(10) 1_555 1_555 1_555 1_555 yes
H(4A) C(4A) C(5A) C(6A) 178.80(10) 1_555 1_555 1_555 1_555 yes
H(4A) C(4A) C(5A) H(5A) -0.20(10) 1_555 1_555 1_555 1_555 yes
H(4A) C(4A) C(9A) C(3A) 1.90(10) 1_555 1_555 1_555 1_555 yes
H(4A) C(4A) C(9A) C(8A) -178.40(10) 1_555 1_555 1_555 1_555 yes
C(4A) C(5A) C(6A) C(7A) -0.50(10) 1_555 1_555 1_555 1_555 yes
C(4A) C(5A) C(6A) H(6A) 179.60(10) 1_555 1_555 1_555 1_555 yes
H(5A) C(5A) C(6A) C(7A) 178.60(10) 1_555 1_555 1_555 1_555 yes
H(5A) C(5A) C(6A) H(6A) -1.40(10) 1_555 1_555 1_555 1_555 yes
C(5A) C(6A) C(7A) C(8A) -0.30(10) 1_555 1_555 1_555 1_555 yes
C(5A) C(6A) C(7A) H(7A) -177.30(10) 1_555 1_555 1_555 1_555 yes
H(6A) C(6A) C(7A) C(8A) 179.60(10) 1_555 1_555 1_555 1_555 yes
H(6A) C(6A) C(7A) H(7A) 2.60(10) 1_555 1_555 1_555 1_555 yes
C(6A) C(7A) C(8A) O(2A) -178.60(10) 1_555 1_555 1_555 1_555 yes
C(6A) C(7A) C(8A) C(9A) 0.80(10) 1_555 1_555 1_555 1_555 yes
H(7A) C(7A) C(8A) O(2A) -1.70(10) 1_555 1_555 1_555 1_555 yes
H(7A) C(7A) C(8A) C(9A) 177.70(10) 1_555 1_555 1_555 1_555 yes
O(2A) C(8A) C(9A) C(3A) -1.40(10) 1_555 1_555 1_555 1_555 yes
O(2A) C(8A) C(9A) C(4A) 178.90(10) 1_555 1_555 1_555 1_555 yes
C(7A) C(8A) C(9A) C(3A) 179.30(10) 1_555 1_555 1_555 1_555 yes
C(7A) C(8A) C(9A) C(4A) -0.40(10) 1_555 1_555 1_555 1_555 yes
O(3A) C(10A) C(11A) H(8A) 126.30(10) 1_555 1_555 1_555 1_555 yes
O(3A) C(10A) C(11A) H(9A) 0.30(10) 1_555 1_555 1_555 1_555 yes
O(3A) C(10A) C(11A) H(10A) -114.80(10) 1_555 1_555 1_555 1_555 yes
C(2A) C(10A) C(11A) H(8A) -53.20(10) 1_555 1_555 1_555 1_555 yes
C(2A) C(10A) C(11A) H(9A) -179.20(10) 1_555 1_555 1_555 1_555 yes
C(2A) C(10A) C(11A) H(10A) 65.60(10) 1_555 1_555 1_555 1_555 yes
